data_4518107
loop_
_publ_author_name
'Dalabehera, Nihar Ranjan'
'Meher, Sagarika'
'Bhusana Palai, Bibhuti'
'Sharma, Nagendra K.'

_publ_section_title
;
 Instability of Amide Bond with Trifluoroacetic Acid (20%): Synthesis,
 Conformational Analysis, and Mechanistic Insights into Cleavable Amide
 Bond Comprising \b-Troponylhydrazino Acid.
;
_journal_issue 40
_journal_name_full 'ACS omega'
_journal_page_first 26141
_journal_page_last 26152
_journal_paper_doi 10.1021/acsomega.0c03729
_journal_volume 5
_journal_year 2020
_chemical_formula_moiety 'C18 H25 N3 O6'
_chemical_formula_sum 'C18 H24 N3 O6'
_chemical_formula_weight 378.40
_space_group_crystal_system monoclinic
_space_group_IT_number 15
_space_group_name_Hall '-C 2yc'
_space_group_name_H-M_alt 'C 1 2/c 1'
_atom_sites_solution_hydrogens mixed
_atom_sites_solution_primary dual
_audit_creation_date 2019-08-23
_audit_creation_method
;
Olex2 1.2-ac3
(compiled 2017.02.24 svn.r3390 for Rigaku Oxford Diffraction, GUI svn.r5318)
;
_cell_angle_alpha 90
_cell_angle_beta 115.99(5)
_cell_angle_gamma 90
_cell_formula_units_Z 8
_cell_length_a 26.555(10)
_cell_length_b 6.0271(13)
_cell_length_c 28.976(13)
_cell_measurement_reflns_used 2318
_cell_measurement_temperature 293(2)
_cell_measurement_theta_max 23.5700
_cell_measurement_theta_min 3.4230
_cell_volume 4169(3)
_computing_cell_refinement 'CrysAlisPro 1.171.39.46b (Rigaku OD, 2018)'
_computing_data_collection 'CrysAlisPro 1.171.39.46b (Rigaku OD, 2018)'
_computing_data_reduction 'CrysAlisPro 1.171.39.46b (Rigaku OD, 2018)'
_computing_molecular_graphics 'Olex2 (Dolomanov et al., 2009)'
_computing_publication_material 'Olex2 (Dolomanov et al., 2009)'
_computing_structure_refinement 'ShelXL (Sheldrick, 2015)'
_computing_structure_solution 'ShelXT (Sheldrick, 2015)'
_diffrn_ambient_temperature 293(2)
_diffrn_detector 'CCD plate'
_diffrn_detector_type 'Pilatus 200K'
_diffrn_measured_fraction_theta_full 0.997
_diffrn_measured_fraction_theta_max 0.997
_diffrn_measurement_details
;
List of Runs (angles in degrees, time in seconds):

  # Type    Start    End  Width  t~exp~   \w     \q     \k     \f   Frames
--------------------------------------------------------------------------
  1  \w     23.00  48.00   0.50   93.00    --    4.97-111.00 -16.00   50
  2  \w     -9.00  16.00   0.50   93.00    --   -5.44-111.00 -16.00   50
  3  \w     31.00  68.00   0.50   93.00    --    4.97  38.00 -60.00   74
  4  \w      7.00  33.00   0.50   93.00    --    4.97 -99.00 -60.00   52
  5  \w    -33.00   6.00   0.50   93.00    --    4.97 -38.00 -30.00   78
  6  \w    -58.00   3.00   0.50   93.00    --    4.97 -38.00 -60.00  122
  7  \w    -20.00  21.00   0.50   93.00    --   -5.44 -99.00-180.00   82
  8  \w    -69.00  -2.00   0.50   93.00    --   -5.44 -38.00  30.00  134
  9  \w     33.00  58.00   0.50   93.00    --   -5.44  57.00-180.00   50
 10  \w    -14.00  20.00   0.50   93.00    --   -5.44  57.00-180.00   68
;
_diffrn_measurement_device 'four-circle diffractometer'
_diffrn_measurement_device_type 'SuperNova, Dual, Cu at home/near, Pilatus 200K'
_diffrn_measurement_method '\w scans'
_diffrn_orient_matrix_type 'CrysAlisPro convention (1999,Acta A55,543-557)'
_diffrn_orient_matrix_UB_11 0.0252043000
_diffrn_orient_matrix_UB_12 -0.0141805000
_diffrn_orient_matrix_UB_13 0.0227731000
_diffrn_orient_matrix_UB_21 -0.0158535000
_diffrn_orient_matrix_UB_22 -0.0246691000
_diffrn_orient_matrix_UB_23 0.0137099000
_diffrn_orient_matrix_UB_31 0.0002817000
_diffrn_orient_matrix_UB_32 -0.1139103000
_diffrn_orient_matrix_UB_33 -0.0058531000
_diffrn_radiation_monochromator mirror
_diffrn_radiation_probe x-ray
_diffrn_radiation_type MoK\a
_diffrn_radiation_wavelength 0.71073
_diffrn_reflns_av_R_equivalents 0.0802
_diffrn_reflns_av_unetI/netI 0.0638
_diffrn_reflns_Laue_measured_fraction_full 0.997
_diffrn_reflns_Laue_measured_fraction_max 0.997
_diffrn_reflns_limit_h_max 32
_diffrn_reflns_limit_h_min -29
_diffrn_reflns_limit_k_max 7
_diffrn_reflns_limit_k_min -6
_diffrn_reflns_limit_l_max 36
_diffrn_reflns_limit_l_min -36
_diffrn_reflns_number 20924
_diffrn_reflns_point_group_measured_fraction_full 0.997
_diffrn_reflns_point_group_measured_fraction_max 0.997
_diffrn_reflns_theta_full 25.242
_diffrn_reflns_theta_max 26.372
_diffrn_reflns_theta_min 3.414
_diffrn_source 'micro-focus sealed X-ray tube'
_diffrn_source_type 'SuperNova (Mo) X-ray Source'
_exptl_absorpt_coefficient_mu 0.091
_exptl_absorpt_correction_T_max 1.00000
_exptl_absorpt_correction_T_min 0.33210
_exptl_absorpt_correction_type multi-scan
_exptl_absorpt_process_details
;
CrysAlisPro 1.171.39.46b (Rigaku Oxford Diffraction, 2018)
Empirical absorption correction using spherical harmonics,
 implemented in SCALE3 ABSPACK scaling algorithm.
;
_exptl_crystal_colour 'clear light brown'
_exptl_crystal_colour_lustre clear
_exptl_crystal_colour_modifier light
_exptl_crystal_colour_primary brown
_exptl_crystal_density_diffrn 1.206
_exptl_crystal_description needle
_exptl_crystal_F_000 1608
_exptl_crystal_size_max 0.215
_exptl_crystal_size_mid 0.125
_exptl_crystal_size_min 0.012
_refine_diff_density_max 0.209
_refine_diff_density_min -0.194
_refine_diff_density_rms 0.037
_refine_ls_extinction_method none
_refine_ls_goodness_of_fit_ref 1.001
_refine_ls_hydrogen_treatment mixed
_refine_ls_matrix_type full
_refine_ls_number_parameters 252
_refine_ls_number_reflns 4250
_refine_ls_number_restraints 0
_refine_ls_restrained_S_all 1.001
_refine_ls_R_factor_all 0.1017
_refine_ls_R_factor_gt 0.0617
_refine_ls_shift/su_max 0.001
_refine_ls_shift/su_mean 0.000
_refine_ls_structure_factor_coef Fsqd
_refine_ls_weighting_details 'w=1/[\s^2^(Fo^2^)+(0.0790P)^2^+2.0590P] where P=(Fo^2^+2Fc^2^)/3'
_refine_ls_weighting_scheme calc
_refine_ls_wR_factor_gt 0.1543
_refine_ls_wR_factor_ref 0.1731
_reflns_Friedel_coverage 0.000
_reflns_number_gt 2749
_reflns_number_total 4250
_reflns_threshold_expression 'I > 2\s(I)'
_cod_data_source_file ao0c03729_si_002.cif
_cod_data_source_block nks_nrd_144
_cod_depositor_comments 'Adding full bibliography for 4518104--4518107.cif.'
_cod_original_cell_volume 4168(3)
_cod_database_code 4518107
_shelx_shelxl_version_number 2016/4
_chemical_oxdiff_formula 'C75 H75 N75 O75 '
_shelx_space_group_comment
;
The symmetry employed for this shelxl refinement is uniquely defined
by the following loop, which should always be used as a source of
symmetry information in preference to the above space-group names.
They are only intended as comments.
;
_diffrn_oxdiff_ac3_digest_frames
;
01616691e2da6952b016f479ec1524e5df007603704
;
_reflns_odcompleteness_completeness 99.31
_reflns_odcompleteness_iscentric 1
_reflns_odcompleteness_theta 27.04
_olex2_refinement_description
;
1. Fixed Uiso
 At 1.2 times of:
  All C(H) groups, All C(H,H) groups, All N(H) groups
 At 1.5 times of:
  All C(H,H,H) groups
2.a Secondary CH2 refined with riding coordinates:
 C14(H14A,H14B), C13(H13A,H13B), C16(H16A,H16B)
2.b Aromatic/amide H refined with riding coordinates:
 N2(H2), N007(H007), C5(H5), C2(H2A), C4(H4), C3(H3)
2.c Idealised Me refined as rotating group:
 C12(H12A,H12B,H12C), C10(H10A,H10B,H10C), C11(H11A,H11B,H11C), C18(H18A,H18B,
 H18C)
;
_olex2_submission_special_instructions 'No special instructions were received'
_oxdiff_exptl_absorpt_empirical_details
;
Empirical correction (ABSPACK) includes:
- Absorption correction using spherical harmonics
- Frame scaling
;
_oxdiff_exptl_absorpt_empirical_full_max 2.822
_oxdiff_exptl_absorpt_empirical_full_min 0.555

loop_
_space_group_symop_operation_xyz
'x, y, z'
'-x, y, -z+1/2'
'x+1/2, y+1/2, z'
'-x+1/2, y+1/2, -z+1/2'
'-x, -y, -z'
'x, -y, z-1/2'
'-x+1/2, -y+1/2, -z'
'x+1/2, -y+1/2, z-1/2'

loop_
_atom_site_label
_atom_site_type_symbol
_atom_site_fract_x
_atom_site_fract_y
_atom_site_fract_z
_atom_site_U_iso_or_equiv
_atom_site_adp_type
_atom_site_occupancy
_atom_site_site_symmetry_order
_atom_site_calc_flag
_atom_site_refinement_flags_posn
_atom_site_refinement_flags_adp
_atom_site_refinement_flags_occupancy
_atom_site_disorder_assembly
_atom_site_disorder_group
O3 O 0.43153(7) 1.1695(3) 0.44200(6) 0.0567(4) Uani 1 1 d . . . . .
O4 O 0.51374(8) 0.3608(3) 0.36262(8) 0.0663(5) Uani 1 1 d . . . . .
O2 O 0.37000(7) 0.9012(3) 0.39313(7) 0.0708(5) Uani 1 1 d . . . . .
N1 N 0.41373(8) 0.9485(3) 0.32310(7) 0.0481(5) Uani 1 1 d . . . . .
N2 N 0.43167(8) 1.0710(3) 0.36860(7) 0.0512(5) Uani 1 1 d . . . . .
H2 H 0.457889 1.167888 0.376211 0.061 Uiso 1 1 calc R . . . .
O1 O 0.39518(9) 0.7986(3) 0.22702(7) 0.0785(6) Uani 1 1 d . . . . .
N007 N 0.57208(9) 0.5054(3) 0.33292(9) 0.0645(6) Uani 1 1 d . . . . .
H007 H 0.581320 0.619644 0.320569 0.077 Uiso 1 1 calc R . . . .
C7 C 0.36954(9) 1.0289(3) 0.27955(8) 0.0417(5) Uani 1 1 d . . . . .
C8 C 0.40710(9) 1.0356(4) 0.40116(8) 0.0491(5) Uani 1 1 d . . . . .
C1 C 0.35722(11) 0.9123(4) 0.23029(9) 0.0531(6) Uani 1 1 d . . . . .
C15 C 0.52848(10) 0.5195(4) 0.34450(8) 0.0480(5) Uani 1 1 d . . . . .
C14 C 0.49945(9) 0.7424(4) 0.33483(9) 0.0508(6) Uani 1 1 d . . . . .
H14A H 0.497458 0.803754 0.303127 0.061 Uiso 1 1 calc R . . . .
H14B H 0.521599 0.842809 0.362470 0.061 Uiso 1 1 calc R . . . .
C6 C 0.34323(10) 1.2256(4) 0.28164(10) 0.0520(6) Uani 1 1 d . . . . .
C13 C 0.43998(9) 0.7283(4) 0.33105(9) 0.0493(5) Uani 1 1 d . . . . .
H13A H 0.417276 0.631940 0.302704 0.059 Uiso 1 1 calc R . . . .
H13B H 0.441636 0.663865 0.362358 0.059 Uiso 1 1 calc R . . . .
O6 O 0.66147(12) 0.0570(4) 0.40334(11) 0.1127(10) Uani 1 1 d . . . . .
C9 C 0.40870(12) 1.1903(4) 0.48076(9) 0.0626(7) Uani 1 1 d . . . . .
C5 C 0.29706(12) 1.3402(5) 0.24431(11) 0.0663(7) Uani 1 1 d . . . . .
H5 H 0.291082 1.480574 0.254309 0.080 Uiso 1 1 calc R . . . .
C2 C 0.30275(12) 0.9239(5) 0.18729(10) 0.0684(7) Uani 1 1 d . . . . .
H2A H 0.293739 0.801441 0.165617 0.082 Uiso 1 1 calc R . . . .
C16 C 0.60390(13) 0.3025(4) 0.34073(12) 0.0736(8) Uani 1 1 d . . . . .
H16A H 0.621661 0.301964 0.317755 0.088 Uiso 1 1 calc R . . . .
H16B H 0.578302 0.177605 0.331587 0.088 Uiso 1 1 calc R . . . .
O5 O 0.66841(14) 0.4120(6) 0.42624(14) 0.1392(12) Uani 1 1 d . . . . .
C4 C 0.26020(12) 1.2805(6) 0.19663(12) 0.0768(8) Uani 1 1 d . . . . .
H4 H 0.231486 1.379809 0.178437 0.092 Uiso 1 1 calc R . . . .
C12 C 0.41248(14) 0.9699(5) 0.50729(11) 0.0769(8) Uani 1 1 d . . . . .
H12A H 0.385915 0.867998 0.483604 0.115 Uiso 1 1 calc GR . . . .
H12B H 0.404324 0.991367 0.536149 0.115 Uiso 1 1 calc GR . . . .
H12C H 0.449614 0.910712 0.518930 0.115 Uiso 1 1 calc GR . . . .
C3 C 0.26131(12) 1.0845(6) 0.17233(11) 0.0807(9) Uani 1 1 d . . . . .
H3 H 0.229845 1.056519 0.141678 0.097 Uiso 1 1 calc R . . . .
C17 C 0.64819(16) 0.2712(6) 0.39483(16) 0.0846(10) Uani 1 1 d . . . . .
C10 C 0.34970(16) 1.2834(7) 0.45470(15) 0.1059(13) Uani 1 1 d . . . . .
H10A H 0.349355 1.412100 0.435029 0.159 Uiso 1 1 calc GR . . . .
H10B H 0.337533 1.323959 0.480241 0.159 Uiso 1 1 calc GR . . . .
H10C H 0.324892 1.173156 0.432330 0.159 Uiso 1 1 calc GR . . . .
C11 C 0.44953(18) 1.3544(5) 0.51901(12) 0.0958(11) Uani 1 1 d . . . . .
H11A H 0.486597 1.292668 0.533587 0.144 Uiso 1 1 calc GR . . . .
H11B H 0.438442 1.383393 0.545827 0.144 Uiso 1 1 calc GR . . . .
H11C H 0.449230 1.490520 0.501668 0.144 Uiso 1 1 calc GR . . . .
C18 C 0.7091(2) 0.0013(10) 0.4517(2) 0.169(3) Uani 1 1 d . . . . .
H18A H 0.742372 0.069275 0.452836 0.254 Uiso 1 1 calc GR . . . .
H18B H 0.713914 -0.156836 0.454274 0.254 Uiso 1 1 calc GR . . . .
H18C H 0.702555 0.054719 0.479763 0.254 Uiso 1 1 calc GR . . . .
H6 H 0.3628(11) 1.293(4) 0.3157(11) 0.062(7) Uiso 1 1 d . . . . .

loop_
_atom_site_aniso_label
_atom_site_aniso_U_11
_atom_site_aniso_U_22
_atom_site_aniso_U_33
_atom_site_aniso_U_23
_atom_site_aniso_U_13
_atom_site_aniso_U_12
O3 0.0643(10) 0.0657(10) 0.0453(9) -0.0111(8) 0.0286(8) -0.0060(8)
O4 0.0797(12) 0.0482(9) 0.0918(13) 0.0158(9) 0.0567(11) 0.0022(8)
O2 0.0554(11) 0.0950(13) 0.0631(11) -0.0121(10) 0.0270(9) -0.0258(10)
N1 0.0508(11) 0.0495(11) 0.0423(10) -0.0073(8) 0.0189(9) 0.0043(8)
N2 0.0518(11) 0.0614(12) 0.0421(10) -0.0119(9) 0.0220(9) -0.0119(9)
O1 0.0987(15) 0.0844(13) 0.0589(11) -0.0101(9) 0.0404(11) 0.0258(11)
N007 0.0697(14) 0.0533(12) 0.0918(16) 0.0222(11) 0.0550(13) 0.0133(10)
C7 0.0440(12) 0.0445(12) 0.0418(12) -0.0004(9) 0.0235(10) -0.0020(9)
C8 0.0399(12) 0.0624(14) 0.0421(12) -0.0006(11) 0.0153(10) 0.0008(11)
C1 0.0656(15) 0.0528(13) 0.0467(13) -0.0036(10) 0.0300(12) 0.0004(11)
C15 0.0547(14) 0.0445(12) 0.0474(12) 0.0053(10) 0.0249(11) 0.0003(10)
C14 0.0514(13) 0.0453(12) 0.0599(14) 0.0077(11) 0.0282(12) 0.0018(10)
C6 0.0564(14) 0.0500(13) 0.0532(14) -0.0014(11) 0.0274(12) 0.0061(11)
C13 0.0519(13) 0.0448(12) 0.0536(13) 0.0022(10) 0.0253(11) -0.0014(10)
O6 0.144(2) 0.0965(17) 0.139(2) 0.0626(16) 0.0998(19) 0.0687(16)
C9 0.0779(18) 0.0706(16) 0.0461(13) 0.0083(12) 0.0336(13) 0.0254(14)
C5 0.0655(17) 0.0646(16) 0.0768(19) 0.0131(14) 0.0387(15) 0.0162(13)
C2 0.0721(18) 0.0793(18) 0.0476(14) -0.0125(13) 0.0205(13) -0.0170(15)
C16 0.086(2) 0.0555(15) 0.103(2) 0.0169(15) 0.0630(19) 0.0192(14)
O5 0.130(3) 0.114(2) 0.131(3) 0.011(2) 0.018(2) 0.0171(18)
C4 0.0572(17) 0.100(2) 0.073(2) 0.0212(18) 0.0281(16) 0.0176(16)
C12 0.087(2) 0.086(2) 0.0651(17) 0.0178(15) 0.0398(16) 0.0205(16)
C3 0.0513(16) 0.122(3) 0.0533(16) 0.0104(17) 0.0082(13) -0.0099(17)
C17 0.090(2) 0.076(2) 0.111(3) 0.033(2) 0.065(2) 0.0308(18)
C10 0.102(3) 0.135(3) 0.093(2) 0.028(2) 0.054(2) 0.062(2)
C11 0.144(3) 0.080(2) 0.0663(19) -0.0177(16) 0.048(2) 0.010(2)
C18 0.165(5) 0.199(5) 0.179(5) 0.125(5) 0.107(4) 0.122(4)

loop_
_atom_type_symbol
_atom_type_description
_atom_type_scat_dispersion_real
_atom_type_scat_dispersion_imag
_atom_type_scat_source
C C 0.0033 0.0016 'International Tables Vol C Tables 4.2.6.8 and 6.1.1.4'
H H 0.0000 0.0000 'International Tables Vol C Tables 4.2.6.8 and 6.1.1.4'
N N 0.0061 0.0033 'International Tables Vol C Tables 4.2.6.8 and 6.1.1.4'
O O 0.0106 0.0060 'International Tables Vol C Tables 4.2.6.8 and 6.1.1.4'

loop_
_geom_angle_atom_site_label_1
_geom_angle_atom_site_label_2
_geom_angle_atom_site_label_3
_geom_angle
_geom_angle_site_symmetry_1
_geom_angle_site_symmetry_3
_geom_angle_publ_flag
C8 O3 C9 120.9(2) . . ?
N2 N1 C13 112.73(18) . . ?
C7 N1 N2 118.56(17) . . ?
C7 N1 C13 127.93(18) . . ?
N1 N2 H2 120.2 . . ?
C8 N2 N1 119.67(19) . . ?
C8 N2 H2 120.2 . . ?
C15 N007 H007 119.2 . . ?
C15 N007 C16 121.6(2) . . ?
C16 N007 H007 119.2 . . ?
N1 C7 C1 116.82(19) . . ?
N1 C7 C6 120.07(19) . . ?
C6 C7 C1 122.6(2) . . ?
O3 C8 N2 108.63(19) . . ?
O2 C8 O3 127.4(2) . . ?
O2 C8 N2 124.0(2) . . ?
O1 C1 C7 118.8(2) . . ?
O1 C1 C2 119.8(2) . . ?
C2 C1 C7 121.4(2) . . ?
O4 C15 N007 121.8(2) . . ?
O4 C15 C14 122.4(2) . . ?
N007 C15 C14 115.82(19) . . ?
C15 C14 H14A 109.0 . . ?
C15 C14 H14B 109.0 . . ?
C15 C14 C13 112.86(18) . . ?
H14A C14 H14B 107.8 . . ?
C13 C14 H14A 109.0 . . ?
C13 C14 H14B 109.0 . . ?
C7 C6 C5 132.0(2) . . ?
C7 C6 H6 109.9(15) . . ?
C5 C6 H6 118.1(15) . . ?
N1 C13 C14 111.30(18) . . ?
N1 C13 H13A 109.4 . . ?
N1 C13 H13B 109.4 . . ?
C14 C13 H13A 109.4 . . ?
C14 C13 H13B 109.4 . . ?
H13A C13 H13B 108.0 . . ?
C17 O6 C18 116.7(4) . . ?
O3 C9 C12 110.4(2) . . ?
O3 C9 C10 109.1(2) . . ?
O3 C9 C11 101.9(2) . . ?
C12 C9 C10 113.6(3) . . ?
C12 C9 C11 109.4(2) . . ?
C10 C9 C11 111.8(3) . . ?
C6 C5 H5 114.6 . . ?
C4 C5 C6 130.8(3) . . ?
C4 C5 H5 114.6 . . ?
C1 C2 H2A 114.2 . . ?
C3 C2 C1 131.6(3) . . ?
C3 C2 H2A 114.2 . . ?
N007 C16 H16A 108.8 . . ?
N007 C16 H16B 108.8 . . ?
N007 C16 C17 113.9(3) . . ?
H16A C16 H16B 107.7 . . ?
C17 C16 H16A 108.8 . . ?
C17 C16 H16B 108.8 . . ?
C5 C4 H4 117.2 . . ?
C5 C4 C3 125.7(3) . . ?
C3 C4 H4 117.2 . . ?
C9 C12 H12A 109.5 . . ?
C9 C12 H12B 109.5 . . ?
C9 C12 H12C 109.5 . . ?
H12A C12 H12B 109.5 . . ?
H12A C12 H12C 109.5 . . ?
H12B C12 H12C 109.5 . . ?
C2 C3 H3 115.5 . . ?
C4 C3 C2 129.0(3) . . ?
C4 C3 H3 115.5 . . ?
O6 C17 C16 109.7(4) . . ?
O5 C17 O6 123.8(4) . . ?
O5 C17 C16 126.5(3) . . ?
C9 C10 H10A 109.5 . . ?
C9 C10 H10B 109.5 . . ?
C9 C10 H10C 109.5 . . ?
H10A C10 H10B 109.5 . . ?
H10A C10 H10C 109.5 . . ?
H10B C10 H10C 109.5 . . ?
C9 C11 H11A 109.5 . . ?
C9 C11 H11B 109.5 . . ?
C9 C11 H11C 109.5 . . ?
H11A C11 H11B 109.5 . . ?
H11A C11 H11C 109.5 . . ?
H11B C11 H11C 109.5 . . ?
O6 C18 H18A 109.5 . . ?
O6 C18 H18B 109.5 . . ?
O6 C18 H18C 109.5 . . ?
H18A C18 H18B 109.5 . . ?
H18A C18 H18C 109.5 . . ?
H18B C18 H18C 109.5 . . ?

loop_
_geom_bond_atom_site_label_1
_geom_bond_atom_site_label_2
_geom_bond_distance
_geom_bond_site_symmetry_2
_geom_bond_publ_flag
O3 C8 1.341(3) . ?
O3 C9 1.497(3) . ?
O4 C15 1.235(3) . ?
O2 C8 1.217(3) . ?
N1 N2 1.400(3) . ?
N1 C7 1.381(3) . ?
N1 C13 1.470(3) . ?
N2 H2 0.8600 . ?
N2 C8 1.379(3) . ?
O1 C1 1.257(3) . ?
N007 H007 0.8600 . ?
N007 C15 1.342(3) . ?
N007 C16 1.447(3) . ?
C7 C1 1.493(3) . ?
C7 C6 1.391(3) . ?
C1 C2 1.439(4) . ?
C15 C14 1.513(3) . ?
C14 H14A 0.9700 . ?
C14 H14B 0.9700 . ?
C14 C13 1.537(3) . ?
C6 C5 1.410(4) . ?
C6 H6 0.98(3) . ?
C13 H13A 0.9700 . ?
C13 H13B 0.9700 . ?
O6 C17 1.333(4) . ?
O6 C18 1.457(6) . ?
C9 C12 1.516(4) . ?
C9 C10 1.517(4) . ?
C9 C11 1.526(5) . ?
C5 H5 0.9300 . ?
C5 C4 1.346(4) . ?
C2 H2A 0.9300 . ?
C2 C3 1.384(4) . ?
C16 H16A 0.9700 . ?
C16 H16B 0.9700 . ?
C16 C17 1.503(5) . ?
O5 C17 1.187(4) . ?
C4 H4 0.9300 . ?
C4 C3 1.382(5) . ?
C12 H12A 0.9600 . ?
C12 H12B 0.9600 . ?
C12 H12C 0.9600 . ?
C3 H3 0.9300 . ?
C10 H10A 0.9600 . ?
C10 H10B 0.9600 . ?
C10 H10C 0.9600 . ?
C11 H11A 0.9600 . ?
C11 H11B 0.9600 . ?
C11 H11C 0.9600 . ?
C18 H18A 0.9600 . ?
C18 H18B 0.9600 . ?
C18 H18C 0.9600 . ?
